data_7212455
loop_
_publ_author_name
'Chen, Shui-Sheng'
'Bai, Zheng-Shuai'
'Fan, Jian'
'Lv, Gao-Chao'
'Su, Zhi'
'Chen, Man-Sheng'
'Sun, Wei-Yin'

_publ_section_title
;
 Synthesis and characterization of metal complexes with a mixed
 4-imidazole-containing ligand and a variety of multi-carboxylic acids
;
_journal_issue 10
_journal_name_full CrystEngComm
_journal_page_first 3091
_journal_paper_doi 10.1039/c000373e
_journal_volume 12
_journal_year 2010
_chemical_formula_moiety 'C24 H26 Cd2 N4 O8'
_chemical_formula_sum 'C24 H26 Cd2 N4 O8'
_chemical_formula_weight 723.29
_chemical_name_systematic
;
?
;
_space_group_IT_number 2
_symmetry_cell_setting triclinic
_symmetry_space_group_name_Hall '-P 1'
_symmetry_space_group_name_H-M 'P -1'
_atom_sites_solution_hydrogens geom
_atom_sites_solution_primary direct
_atom_sites_solution_secondary difmap
_audit_creation_method SHELXL-97
_cell_angle_alpha 110.104(3)
_cell_angle_beta 107.980(2)
_cell_angle_gamma 95.921(3)
_cell_formula_units_Z 2
_cell_length_a 10.0234(16)
_cell_length_b 11.8495(19)
_cell_length_c 12.210(2)
_cell_measurement_reflns_used 5566
_cell_measurement_temperature 293(2)
_cell_measurement_theta_max 28.25
_cell_measurement_theta_min 2.32
_cell_volume 1259.3(4)
_computing_cell_refinement 'Bruker SMART'
_computing_data_collection 'Bruker SMART'
_computing_data_reduction 'Bruker SAINT'
_computing_molecular_graphics 'Bruker SHELXTL'
_computing_publication_material 'Bruker SHELXTL'
_computing_structure_refinement 'SHELXL-97 (Sheldrick, 1997)'
_computing_structure_solution 'SHELXS-97 (Sheldrick, 1990)'
_diffrn_ambient_temperature 293(2)
_diffrn_measured_fraction_theta_full 0.983
_diffrn_measured_fraction_theta_max 0.882
_diffrn_measurement_device_type 'Bruker Smart Apex CCD'
_diffrn_measurement_method 'phi and omega scans'
_diffrn_radiation_monochromator graphite
_diffrn_radiation_source 'fine-focus sealed tube'
_diffrn_radiation_type MoK\a
_diffrn_radiation_wavelength 0.71073
_diffrn_reflns_av_R_equivalents 0.0527
_diffrn_reflns_av_sigmaI/netI 0.0356
_diffrn_reflns_limit_h_max 13
_diffrn_reflns_limit_h_min -12
_diffrn_reflns_limit_k_max 15
_diffrn_reflns_limit_k_min -13
_diffrn_reflns_limit_l_max 15
_diffrn_reflns_limit_l_min -15
_diffrn_reflns_number 7532
_diffrn_reflns_theta_full 25.00
_diffrn_reflns_theta_max 28.29
_diffrn_reflns_theta_min 1.88
_exptl_absorpt_coefficient_mu 1.746
_exptl_absorpt_correction_T_max 0.8179
_exptl_absorpt_correction_T_min 0.7441
_exptl_absorpt_correction_type multi-scan
_exptl_absorpt_process_details 'SADABS; Bruker, 2000'
_exptl_crystal_colour colorless
_exptl_crystal_density_diffrn 1.908
_exptl_crystal_density_method 'not measured'
_exptl_crystal_description block
_exptl_crystal_F_000 716
_exptl_crystal_size_max 0.18
_exptl_crystal_size_mid 0.15
_exptl_crystal_size_min 0.12
_refine_diff_density_max 0.956
_refine_diff_density_min -1.645
_refine_diff_density_rms 0.149
_refine_ls_extinction_method none
_refine_ls_goodness_of_fit_ref 1.043
_refine_ls_hydrogen_treatment constr
_refine_ls_matrix_type full
_refine_ls_number_parameters 343
_refine_ls_number_reflns 5536
_refine_ls_number_restraints 0
_refine_ls_restrained_S_all 1.043
_refine_ls_R_factor_all 0.0358
_refine_ls_R_factor_gt 0.0342
_refine_ls_shift/su_max 0.001
_refine_ls_shift/su_mean 0.000
_refine_ls_structure_factor_coef Fsqd
_refine_ls_weighting_details 'calc w=1/[\s^2^(Fo^2^)+(0.0696P)^2^+0.6972P] where P=(Fo^2^+2Fc^2^)/3'
_refine_ls_weighting_scheme calc
_refine_ls_wR_factor_gt 0.1001
_refine_ls_wR_factor_ref 0.1018
_reflns_number_gt 5155
_reflns_number_total 5536
_reflns_threshold_expression >2sigma(I)
_cod_data_source_file c000373e.txt
_cod_data_source_block 3
_cod_depositor_comments
;
The following automatic conversions were performed:

'_symmetry_cell_setting' value 'Triclinic' changed to 'triclinic'
according to /home/saulius/struct/CIF-dictionaries/cif_core.dic
dictionary named 'cif_core.dic' version 2.4.2 from 2011-04-26.

Automatic conversion script
Id: cif_fix_values 1891 2012-01-12 08:04:46Z andrius 
;
_cod_original_sg_symbol_H-M 'P-1 '
_cod_database_code 7212455

loop_
_symmetry_equiv_pos_as_xyz
'x, y, z'
'-x, -y, -z'

loop_
_atom_site_label
_atom_site_type_symbol
_atom_site_fract_x
_atom_site_fract_y
_atom_site_fract_z
_atom_site_U_iso_or_equiv
_atom_site_adp_type
_atom_site_occupancy
_atom_site_symmetry_multiplicity
_atom_site_calc_flag
_atom_site_refinement_flags
Cd1 Cd 0.42140(2) 0.327255(16) 0.874327(18) 0.02463(9) Uani 1 1 d .
Cd2 Cd 0.59945(2) 0.176243(17) 0.639469(18) 0.02343(9) Uani 1 1 d .
C1 C 0.9507(3) -0.1506(2) 0.7536(3) 0.0247(5) Uani 1 1 d .
C2 C 1.0766(3) -0.1471(3) 0.8467(3) 0.0340(7) Uani 1 1 d .
H2 H 1.1250 -0.0733 0.9160 0.041 Uiso 1 1 calc R
C3 C 1.1300(3) -0.2515(3) 0.8373(3) 0.0331(6) Uani 1 1 d .
H3 H 1.2139 -0.2473 0.9001 0.040 Uiso 1 1 calc R
C4 C 1.0592(3) -0.3631(2) 0.7344(3) 0.0242(5) Uani 1 1 d .
C5 C 0.9340(3) -0.3668(3) 0.6408(3) 0.0326(6) Uani 1 1 d .
H5 H 0.8861 -0.4404 0.5712 0.039 Uiso 1 1 calc R
C6 C 0.8804(3) -0.2620(3) 0.6503(3) 0.0320(6) Uani 1 1 d .
H6 H 0.7969 -0.2661 0.5872 0.038 Uiso 1 1 calc R
C7 C 0.8933(3) -0.0407(2) 0.7633(3) 0.0238(5) Uani 1 1 d .
C8 C 0.7596(3) -0.0287(3) 0.7023(3) 0.0250(5) Uani 1 1 d .
H8 H 0.6811 -0.0937 0.6454 0.030 Uiso 1 1 calc R
C9 C 0.8907(3) 0.1555(3) 0.8197(3) 0.0297(6) Uani 1 1 d .
H9 H 0.9213 0.2412 0.8589 0.036 Uiso 1 1 calc R
C10 C 1.1140(3) -0.4736(3) 0.7294(3) 0.0245(5) Uani 1 1 d .
C11 C 1.2470(3) -0.4853(3) 0.7921(3) 0.0274(6) Uani 1 1 d .
H11 H 1.3274 -0.4202 0.8436 0.033 Uiso 1 1 calc R
C12 C 1.1106(3) -0.6691(3) 0.6911(3) 0.0294(6) Uani 1 1 d .
H12 H 1.0773 -0.7544 0.6599 0.035 Uiso 1 1 calc R
C13 C 0.6191(3) 0.3159(3) 0.5067(3) 0.0305(6) Uani 1 1 d .
C14 C 0.6111(4) 0.3797(3) 0.4167(3) 0.0390(8) Uani 1 1 d .
H14A H 0.7019 0.3878 0.4040 0.047 Uiso 1 1 calc R
H14B H 0.5979 0.4623 0.4543 0.047 Uiso 1 1 calc R
C15 C 0.4885(4) 0.3100(3) 0.2896(3) 0.0373(7) Uani 1 1 d .
H15A H 0.3981 0.2982 0.3023 0.045 Uiso 1 1 calc R
H15B H 0.4818 0.3592 0.2398 0.045 Uiso 1 1 calc R
C16 C 0.5111(4) 0.1851(3) 0.2185(3) 0.0358(7) Uani 1 1 d .
H16A H 0.5152 0.1352 0.2675 0.043 Uiso 1 1 calc R
H16B H 0.6028 0.1968 0.2079 0.043 Uiso 1 1 calc R
C17 C 0.3911(4) 0.1163(3) 0.0900(3) 0.0371(7) Uani 1 1 d .
H17A H 0.4053 0.0342 0.0524 0.045 Uiso 1 1 calc R
H17B H 0.2993 0.1072 0.1009 0.045 Uiso 1 1 calc R
C18 C 0.3847(3) 0.1809(3) 0.0010(3) 0.0266(6) Uani 1 1 d .
C19 C 0.3054(3) 0.5392(3) 1.1002(3) 0.0272(6) Uani 1 1 d .
C20 C 0.1718(4) 0.4446(3) 1.0705(4) 0.0403(8) Uani 1 1 d .
H20A H 0.1917 0.4129 1.1359 0.048 Uiso 1 1 calc R
H20B H 0.1570 0.3761 0.9927 0.048 Uiso 1 1 calc R
C21 C 0.0305(3) 0.4857(3) 1.0575(3) 0.0345(6) Uani 1 1 d .
H21A H -0.0403 0.4210 1.0541 0.041 Uiso 1 1 calc R
H21B H 0.0460 0.5588 1.1316 0.041 Uiso 1 1 calc R
C22 C 0.3379(3) 0.0503(3) 0.6220(2) 0.0235(5) Uani 1 1 d .
C23 C 0.1887(3) -0.0013(3) 0.6112(3) 0.0338(6) Uani 1 1 d .
H23A H 0.1741 0.0432 0.6881 0.041 Uiso 1 1 calc R
H23B H 0.1777 -0.0877 0.5987 0.041 Uiso 1 1 calc R
C24 C 0.0760(3) 0.0111(3) 0.4997(3) 0.0291(6) Uani 1 1 d .
H24A H 0.1022 0.0934 0.5023 0.035 Uiso 1 1 calc R
H24B H 0.0773 -0.0478 0.4220 0.035 Uiso 1 1 calc R
N1 N 0.7595(3) 0.0949(2) 0.7386(2) 0.0260(5) Uani 1 1 d .
N2 N 0.9739(3) 0.0777(2) 0.8382(2) 0.0283(5) Uani 1 1 d .
H2A H 1.0625 0.0982 0.8883 0.034 Uiso 1 1 calc R
N3 N 1.0297(3) -0.5922(2) 0.6648(2) 0.0271(5) Uani 1 1 d .
H3A H 0.9405 -0.6132 0.6160 0.033 Uiso 1 1 calc R
N4 N 1.2438(3) -0.6083(2) 0.7673(2) 0.0289(5) Uani 1 1 d .
O1 O 0.7391(3) 0.3088(2) 0.5733(2) 0.0396(5) Uani 1 1 d .
O2 O 0.5038(2) 0.2706(2) 0.5120(2) 0.0335(5) Uani 1 1 d .
O3 O 0.2654(2) 0.1808(2) -0.0727(2) 0.0334(5) Uani 1 1 d .
O4 O 0.5022(2) 0.2342(2) 0.0038(2) 0.0327(5) Uani 1 1 d .
O5 O 0.3975(2) 0.16265(19) 0.6935(2) 0.0368(5) Uani 1 1 d .
O6 O 0.4001(3) -0.0120(2) 0.5588(2) 0.0375(5) Uani 1 1 d .
O7 O 0.4043(2) 0.5001(2) 1.0653(2) 0.0353(5) Uani 1 1 d .
O8 O 0.3161(3) 0.65089(19) 1.1582(2) 0.0445(6) Uani 1 1 d .

loop_
_atom_site_aniso_label
_atom_site_aniso_U_11
_atom_site_aniso_U_22
_atom_site_aniso_U_33
_atom_site_aniso_U_23
_atom_site_aniso_U_13
_atom_site_aniso_U_12
Cd1 0.02628(13) 0.02087(13) 0.02464(13) 0.00815(9) 0.00720(9) 0.00688(9)
Cd2 0.02093(13) 0.02256(13) 0.02503(13) 0.00782(9) 0.00754(9) 0.00641(8)
C1 0.0227(13) 0.0207(12) 0.0284(13) 0.0096(10) 0.0068(10) 0.0048(10)
C2 0.0304(15) 0.0200(13) 0.0361(16) 0.0058(11) -0.0012(12) 0.0037(11)
C3 0.0267(14) 0.0246(13) 0.0350(15) 0.0090(12) -0.0021(12) 0.0043(11)
C4 0.0243(13) 0.0192(12) 0.0284(13) 0.0096(10) 0.0080(11) 0.0064(10)
C5 0.0308(15) 0.0216(13) 0.0307(15) 0.0046(11) -0.0007(12) 0.0042(11)
C6 0.0293(14) 0.0249(14) 0.0315(15) 0.0089(12) 0.0001(12) 0.0079(11)
C7 0.0237(13) 0.0204(12) 0.0261(13) 0.0093(10) 0.0077(10) 0.0048(10)
C8 0.0213(12) 0.0219(12) 0.0274(13) 0.0075(10) 0.0065(10) 0.0031(10)
C9 0.0259(14) 0.0221(13) 0.0300(14) 0.0039(11) 0.0029(11) 0.0052(11)
C10 0.0227(13) 0.0215(12) 0.0264(13) 0.0086(10) 0.0070(10) 0.0036(10)
C11 0.0248(13) 0.0201(12) 0.0331(14) 0.0092(11) 0.0073(11) 0.0039(10)
C12 0.0314(15) 0.0189(12) 0.0293(14) 0.0043(11) 0.0062(12) 0.0052(11)
C13 0.0349(16) 0.0243(13) 0.0211(13) 0.0034(11) 0.0044(11) -0.0001(12)
C14 0.0402(18) 0.0411(18) 0.0299(16) 0.0167(14) 0.0073(13) -0.0065(14)
C15 0.0365(17) 0.0433(18) 0.0292(15) 0.0182(14) 0.0054(13) 0.0043(14)
C16 0.0343(16) 0.0427(18) 0.0299(15) 0.0200(14) 0.0063(13) 0.0045(13)
C17 0.0377(17) 0.0373(17) 0.0308(16) 0.0165(13) 0.0063(13) -0.0044(14)
C18 0.0307(14) 0.0217(12) 0.0204(12) 0.0049(10) 0.0056(11) 0.0015(11)
C19 0.0323(15) 0.0254(13) 0.0230(13) 0.0078(10) 0.0113(11) 0.0062(11)
C20 0.0337(17) 0.0331(16) 0.056(2) 0.0170(15) 0.0193(15) 0.0095(13)
C21 0.0318(16) 0.0343(15) 0.0400(17) 0.0133(13) 0.0189(14) 0.0052(12)
C22 0.0216(12) 0.0265(13) 0.0212(12) 0.0078(10) 0.0082(10) 0.0055(10)
C23 0.0229(14) 0.0422(17) 0.0387(16) 0.0189(14) 0.0126(12) 0.0034(12)
C24 0.0218(14) 0.0317(14) 0.0272(13) 0.0043(11) 0.0107(11) -0.0001(11)
N1 0.0224(11) 0.0196(11) 0.0310(12) 0.0065(9) 0.0068(9) 0.0059(9)
N2 0.0226(11) 0.0222(11) 0.0293(12) 0.0052(9) 0.0017(9) 0.0030(9)
N3 0.0241(12) 0.0225(11) 0.0268(12) 0.0044(9) 0.0051(9) 0.0051(9)
N4 0.0296(12) 0.0213(11) 0.0333(13) 0.0098(10) 0.0084(10) 0.0094(9)
O1 0.0295(11) 0.0435(13) 0.0395(13) 0.0187(11) 0.0047(10) -0.0010(10)
O2 0.0297(11) 0.0381(12) 0.0323(11) 0.0168(9) 0.0093(9) 0.0026(9)
O3 0.0275(11) 0.0351(11) 0.0316(11) 0.0121(9) 0.0051(9) 0.0050(9)
O4 0.0279(11) 0.0377(12) 0.0324(11) 0.0186(9) 0.0070(9) 0.0029(9)
O5 0.0358(12) 0.0275(10) 0.0391(12) 0.0017(9) 0.0185(10) 0.0014(9)
O6 0.0319(12) 0.0317(11) 0.0377(12) -0.0015(9) 0.0163(10) 0.0036(9)
O7 0.0281(11) 0.0344(12) 0.0391(12) 0.0073(9) 0.0156(9) 0.0049(9)
O8 0.0546(15) 0.0247(10) 0.0388(12) 0.0004(9) 0.0127(11) 0.0042(10)

loop_
_atom_type_symbol
_atom_type_description
_atom_type_scat_dispersion_real
_atom_type_scat_dispersion_imag
_atom_type_scat_source
C C 0.0033 0.0016 'International Tables Vol C Tables 4.2.6.8 and 6.1.1.4'
H H 0.0000 0.0000 'International Tables Vol C Tables 4.2.6.8 and 6.1.1.4'
O O 0.0106 0.0060 'International Tables Vol C Tables 4.2.6.8 and 6.1.1.4'
N N 0.0061 0.0033 'International Tables Vol C Tables 4.2.6.8 and 6.1.1.4'
Cd Cd -0.8075 1.2024 'International Tables Vol C Tables 4.2.6.8 and 6.1.1.4'

loop_
_geom_angle_atom_site_label_1
_geom_angle_atom_site_label_2
_geom_angle_atom_site_label_3
_geom_angle
_geom_angle_site_symmetry_1
_geom_angle_site_symmetry_3
O4 Cd1 N4 150.47(9) 1_556 1_465
O4 Cd1 O7 107.35(9) 1_556 2_667
N4 Cd1 O7 94.93(9) 1_465 2_667
O4 Cd1 O5 95.65(9) 1_556 .
N4 Cd1 O5 91.35(9) 1_465 .
O7 Cd1 O5 116.33(8) 2_667 .
O4 Cd1 O7 86.31(8) 1_556 .
N4 Cd1 O7 82.73(9) 1_465 .
O7 Cd1 O7 71.24(9) 2_667 .
O5 Cd1 O7 170.92(7) . .
O4 Cd1 O3 53.56(8) 1_556 1_556
N4 Cd1 O3 98.03(9) 1_465 1_556
O7 Cd1 O3 150.95(8) 2_667 1_556
O5 Cd1 O3 89.31(8) . 1_556
O7 Cd1 O3 84.72(8) . 1_556
O4 Cd1 C18 26.74(9) 1_556 1_556
N4 Cd1 C18 124.22(10) 1_465 1_556
O7 Cd1 C18 130.16(9) 2_667 1_556
O5 Cd1 C18 94.29(8) . 1_556
O7 Cd1 C18 83.46(8) . 1_556
O3 Cd1 C18 26.89(8) 1_556 1_556
N1 Cd2 O2 158.22(9) . .
N1 Cd2 O5 109.97(9) . .
O2 Cd2 O5 91.80(9) . .
N1 Cd2 O8 84.16(9) . 2_667
O2 Cd2 O8 100.29(8) . 2_667
O5 Cd2 O8 79.03(8) . 2_667
N1 Cd2 O1 104.86(9) . .
O2 Cd2 O1 54.63(8) . .
O5 Cd2 O1 140.49(8) . .
O8 Cd2 O1 86.66(8) 2_667 .
N1 Cd2 O6 92.49(9) . .
O2 Cd2 O6 101.23(9) . .
O5 Cd2 O6 53.08(7) . .
O8 Cd2 O6 127.52(8) 2_667 .
O1 Cd2 O6 143.50(8) . .
N1 Cd2 O6 85.08(9) . 2_656
O2 Cd2 O6 84.28(9) . 2_656
O5 Cd2 O6 119.61(8) . 2_656
O8 Cd2 O6 160.88(9) 2_667 2_656
O1 Cd2 O6 80.88(8) . 2_656
O6 Cd2 O6 68.70(9) . 2_656
C6 C1 C2 118.5(3) . .
C6 C1 C7 120.3(3) . .
C2 C1 C7 121.2(3) . .
C3 C2 C1 120.9(3) . .
C3 C2 H2 119.5 . .
C1 C2 H2 119.5 . .
C2 C3 C4 120.6(3) . .
C2 C3 H3 119.7 . .
C4 C3 H3 119.7 . .
C3 C4 C5 118.6(3) . .
C3 C4 C10 119.6(3) . .
C5 C4 C10 121.8(3) . .
C6 C5 C4 120.8(3) . .
C6 C5 H5 119.6 . .
C4 C5 H5 119.6 . .
C5 C6 C1 120.6(3) . .
C5 C6 H6 119.7 . .
C1 C6 H6 119.7 . .
C8 C7 N2 105.6(2) . .
C8 C7 C1 130.7(3) . .
N2 C7 C1 123.7(2) . .
C7 C8 N1 109.2(2) . .
C7 C8 H8 125.4 . .
N1 C8 H8 125.4 . .
N1 C9 N2 111.1(3) . .
N1 C9 H9 124.4 . .
N2 C9 H9 124.4 . .
C11 C10 N3 105.4(2) . .
C11 C10 C4 130.3(3) . .
N3 C10 C4 124.0(2) . .
C10 C11 N4 109.5(3) . .
C10 C11 H11 125.3 . .
N4 C11 H11 125.3 . .
N4 C12 N3 111.2(3) . .
N4 C12 H12 124.4 . .
N3 C12 H12 124.4 . .
O2 C13 O1 121.3(3) . .
O2 C13 C14 118.5(3) . .
O1 C13 C14 120.3(3) . .
C13 C14 C15 112.9(3) . .
C13 C14 H14A 109.0 . .
C15 C14 H14A 109.0 . .
C13 C14 H14B 109.0 . .
C15 C14 H14B 109.0 . .
H14A C14 H14B 107.8 . .
C16 C15 C14 111.9(3) . .
C16 C15 H15A 109.2 . .
C14 C15 H15A 109.2 . .
C16 C15 H15B 109.2 . .
C14 C15 H15B 109.2 . .
H15A C15 H15B 107.9 . .
C15 C16 C17 112.3(3) . .
C15 C16 H16A 109.2 . .
C17 C16 H16A 109.2 . .
C15 C16 H16B 109.2 . .
C17 C16 H16B 109.2 . .
H16A C16 H16B 107.9 . .
C18 C17 C16 113.5(3) . .
C18 C17 H17A 108.9 . .
C16 C17 H17A 108.9 . .
C18 C17 H17B 108.9 . .
C16 C17 H17B 108.9 . .
H17A C17 H17B 107.7 . .
O3 C18 O4 121.5(3) . .
O3 C18 C17 120.4(3) . .
O4 C18 C17 118.1(3) . .
O3 C18 Cd1 69.15(16) . 1_554
O4 C18 Cd1 52.57(14) . 1_554
C17 C18 Cd1 169.1(2) . 1_554
O8 C19 O7 122.1(3) . .
O8 C19 C20 120.2(3) . .
O7 C19 C20 117.7(3) . .
C19 C20 C21 118.1(3) . .
C19 C20 H20A 107.8 . .
C21 C20 H20A 107.8 . .
C19 C20 H20B 107.8 . .
C21 C20 H20B 107.8 . .
H20A C20 H20B 107.1 . .
C21 C21 C20 114.1(3) 2_567 .
C21 C21 H21A 108.7 2_567 .
C20 C21 H21A 108.7 . .
C21 C21 H21B 108.7 2_567 .
C20 C21 H21B 108.7 . .
H21A C21 H21B 107.6 . .
O6 C22 O5 119.6(3) . .
O6 C22 C23 121.8(3) . .
O5 C22 C23 118.5(2) . .
C22 C23 C24 109.5(2) . .
C22 C23 H23A 109.8 . .
C24 C23 H23A 109.8 . .
C22 C23 H23B 109.8 . .
C24 C23 H23B 109.8 . .
H23A C23 H23B 108.2 . .
C24 C24 C23 112.6(3) 2_556 .
C24 C24 H24A 109.1 2_556 .
C23 C24 H24A 109.1 . .
C24 C24 H24B 109.1 2_556 .
C23 C24 H24B 109.1 . .
H24A C24 H24B 107.8 . .
C9 N1 C8 106.1(2) . .
C9 N1 Cd2 125.1(2) . .
C8 N1 Cd2 126.26(19) . .
C9 N2 C7 108.0(2) . .
C9 N2 H2A 126.0 . .
C7 N2 H2A 126.0 . .
C12 N3 C10 108.0(2) . .
C12 N3 H3A 126.0 . .
C10 N3 H3A 126.0 . .
C12 N4 C11 105.9(2) . .
C12 N4 Cd1 129.8(2) . 1_645
C11 N4 Cd1 123.1(2) . 1_645
C13 O1 Cd2 86.39(19) . .
C13 O2 Cd2 97.34(19) . .
C18 O3 Cd1 83.95(18) . 1_554
C18 O4 Cd1 100.68(18) . 1_554
C22 O5 Cd1 146.54(19) . .
C22 O5 Cd2 97.63(16) . .
Cd1 O5 Cd2 112.77(9) . .
C22 O6 Cd2 89.54(17) . .
C22 O6 Cd2 152.1(2) . 2_656
Cd2 O6 Cd2 111.30(9) . 2_656
C19 O7 Cd1 105.37(19) . 2_667
C19 O7 Cd1 137.1(2) . .
Cd1 O7 Cd1 108.76(9) 2_667 .
C19 O8 Cd2 146.8(2) . 2_667

loop_
_geom_bond_atom_site_label_1
_geom_bond_atom_site_label_2
_geom_bond_distance
_geom_bond_site_symmetry_2
Cd1 O4 2.228(2) 1_556
Cd1 N4 2.234(2) 1_465
Cd1 O7 2.283(2) 2_667
Cd1 O5 2.314(2) .
Cd1 O7 2.588(2) .
Cd1 O3 2.591(2) 1_556
Cd1 C18 2.757(3) 1_556
Cd2 N1 2.212(2) .
Cd2 O2 2.256(2) .
Cd2 O5 2.322(2) .
Cd2 O8 2.427(2) 2_667
Cd2 O1 2.489(2) .
Cd2 O6 2.509(2) .
Cd2 O6 2.533(2) 2_656
C1 C6 1.395(4) .
C1 C2 1.400(4) .
C1 C7 1.460(4) .
C2 C3 1.381(4) .
C2 H2 0.9300 .
C3 C4 1.394(4) .
C3 H3 0.9300 .
C4 C5 1.398(4) .
C4 C10 1.461(4) .
C5 C6 1.385(4) .
C5 H5 0.9300 .
C6 H6 0.9300 .
C7 C8 1.366(4) .
C7 N2 1.374(3) .
C8 N1 1.377(4) .
C8 H8 0.9300 .
C9 N1 1.318(4) .
C9 N2 1.334(4) .
C9 H9 0.9300 .
C10 C11 1.365(4) .
C10 N3 1.375(3) .
C11 N4 1.378(4) .
C11 H11 0.9300 .
C12 N4 1.320(4) .
C12 N3 1.336(4) .
C12 H12 0.9300 .
C13 O2 1.254(4) .
C13 O1 1.256(4) .
C13 C14 1.521(4) .
C14 C15 1.528(4) .
C14 H14A 0.9700 .
C14 H14B 0.9700 .
C15 C16 1.518(6) .
C15 H15A 0.9700 .
C15 H15B 0.9700 .
C16 C17 1.525(4) .
C16 H16A 0.9700 .
C16 H16B 0.9700 .
C17 C18 1.520(4) .
C17 H17A 0.9700 .
C17 H17B 0.9700 .
C18 O3 1.254(4) .
C18 O4 1.262(4) .
C18 Cd1 2.757(3) 1_554
C19 O8 1.242(3) .
C19 O7 1.265(4) .
C19 C20 1.514(4) .
C20 C21 1.525(4) .
C20 H20A 0.9700 .
C20 H20B 0.9700 .
C21 C21 1.516(6) 2_567
C21 H21A 0.9700 .
C21 H21B 0.9700 .
C22 O6 1.237(4) .
C22 O5 1.267(3) .
C22 C23 1.503(4) .
C23 C24 1.542(4) .
C23 H23A 0.9700 .
C23 H23B 0.9700 .
C24 C24 1.522(5) 2_556
C24 H24A 0.9700 .
C24 H24B 0.9700 .
N2 H2A 0.8600 .
N3 H3A 0.8600 .
N4 Cd1 2.234(2) 1_645
O3 Cd1 2.591(2) 1_554
O4 Cd1 2.228(2) 1_554
O6 Cd2 2.533(2) 2_656
O7 Cd1 2.283(2) 2_667
O8 Cd2 2.427(2) 2_667

loop_
_geom_torsion_atom_site_label_1
_geom_torsion_atom_site_label_2
_geom_torsion_atom_site_label_3
_geom_torsion_atom_site_label_4
_geom_torsion
_geom_torsion_site_symmetry_1
_geom_torsion_site_symmetry_4
C6 C1 C2 C3 -0.4(5) . .
C7 C1 C2 C3 179.7(3) . .
C1 C2 C3 C4 -0.1(5) . .
C2 C3 C4 C5 0.5(5) . .
C2 C3 C4 C10 -177.1(3) . .
C3 C4 C5 C6 -0.6(5) . .
C10 C4 C5 C6 177.0(3) . .
C4 C5 C6 C1 0.2(5) . .
C2 C1 C6 C5 0.3(5) . .
C7 C1 C6 C5 -179.7(3) . .
C6 C1 C7 C8 17.5(5) . .
C2 C1 C7 C8 -162.6(3) . .
C6 C1 C7 N2 -159.7(3) . .
C2 C1 C7 N2 20.2(4) . .
N2 C7 C8 N1 0.6(3) . .
C1 C7 C8 N1 -176.9(3) . .
C3 C4 C10 C11 -19.8(5) . .
C5 C4 C10 C11 162.6(3) . .
C3 C4 C10 N3 153.4(3) . .
C5 C4 C10 N3 -24.3(4) . .
N3 C10 C11 N4 -0.6(3) . .
C4 C10 C11 N4 173.5(3) . .
O2 C13 C14 C15 -41.9(4) . .
O1 C13 C14 C15 137.8(3) . .
C13 C14 C15 C16 -65.2(4) . .
C14 C15 C16 C17 -178.5(2) . .
C15 C16 C17 C18 64.4(4) . .
C16 C17 C18 O3 -142.4(3) . .
C16 C17 C18 O4 37.5(4) . .
C16 C17 C18 Cd1 8.2(14) . 1_554
O8 C19 C20 C21 27.1(5) . .
O7 C19 C20 C21 -153.6(3) . .
C19 C20 C21 C21 68.9(4) . 2_567
O6 C22 C23 C24 -83.8(4) . .
O5 C22 C23 C24 92.7(3) . .
C22 C23 C24 C24 -166.8(3) . 2_556
N2 C9 N1 C8 -0.7(4) . .
N2 C9 N1 Cd2 -163.4(2) . .
C7 C8 N1 C9 0.0(3) . .
C7 C8 N1 Cd2 162.5(2) . .
O2 Cd2 N1 C9 61.1(4) . .
O5 Cd2 N1 C9 -118.1(3) . .
O8 Cd2 N1 C9 -42.0(3) 2_667 .
O1 Cd2 N1 C9 42.9(3) . .
O6 Cd2 N1 C9 -169.5(3) . .
O6 Cd2 N1 C9 122.1(3) 2_656 .
O2 Cd2 N1 C8 -98.2(3) . .
O5 Cd2 N1 C8 82.6(2) . .
O8 Cd2 N1 C8 158.7(2) 2_667 .
O1 Cd2 N1 C8 -116.4(2) . .
O6 Cd2 N1 C8 31.2(2) . .
O6 Cd2 N1 C8 -37.2(2) 2_656 .
N1 C9 N2 C7 1.1(4) . .
C8 C7 N2 C9 -1.0(3) . .
C1 C7 N2 C9 176.8(3) . .
N4 C12 N3 C10 -1.3(4) . .
C11 C10 N3 C12 1.1(3) . .
C4 C10 N3 C12 -173.5(3) . .
N3 C12 N4 C11 0.9(4) . .
N3 C12 N4 Cd1 167.9(2) . 1_645
C10 C11 N4 C12 -0.2(4) . .
C10 C11 N4 Cd1 -168.3(2) . 1_645
O2 C13 O1 Cd2 5.9(3) . .
C14 C13 O1 Cd2 -173.8(3) . .
N1 Cd2 O1 C13 168.38(18) . .
O2 Cd2 O1 C13 -3.45(17) . .
O5 Cd2 O1 C13 -40.3(2) . .
O8 Cd2 O1 C13 -108.56(19) 2_667 .
O6 Cd2 O1 C13 52.7(2) . .
O6 Cd2 O1 C13 85.99(19) 2_656 .
O1 C13 O2 Cd2 -6.6(3) . .
C14 C13 O2 Cd2 173.1(2) . .
N1 Cd2 O2 C13 -18.3(3) . .
O5 Cd2 O2 C13 161.04(18) . .
O8 Cd2 O2 C13 81.86(19) 2_667 .
O1 Cd2 O2 C13 3.48(17) . .
O6 Cd2 O2 C13 -146.30(18) . .
O6 Cd2 O2 C13 -79.38(18) 2_656 .
O4 C18 O3 Cd1 -5.6(3) . 1_554
C17 C18 O3 Cd1 174.3(3) . 1_554
O3 C18 O4 Cd1 6.6(3) . 1_554
C17 C18 O4 Cd1 -173.3(2) . 1_554
O6 C22 O5 Cd1 -152.0(3) . .
C23 C22 O5 Cd1 31.4(5) . .
O6 C22 O5 Cd2 3.6(3) . .
C23 C22 O5 Cd2 -173.0(2) . .
O4 Cd1 O5 C22 59.7(4) 1_556 .
N4 Cd1 O5 C22 -91.6(4) 1_465 .
O7 Cd1 O5 C22 172.2(3) 2_667 .
O3 Cd1 O5 C22 6.4(4) 1_556 .
C18 Cd1 O5 C22 32.9(4) 1_556 .
O4 Cd1 O5 Cd2 -93.97(11) 1_556 .
N4 Cd1 O5 Cd2 114.75(11) 1_465 .
O7 Cd1 O5 Cd2 18.57(14) 2_667 .
O3 Cd1 O5 Cd2 -147.23(10) 1_556 .
C18 Cd1 O5 Cd2 -120.78(11) 1_556 .
N1 Cd2 O5 C22 -79.49(19) . .
O2 Cd2 O5 C22 100.79(18) . .
O8 Cd2 O5 C22 -159.1(2) 2_667 .
O1 Cd2 O5 C22 130.09(17) . .
O6 Cd2 O5 C22 -1.92(16) . .
O6 Cd2 O5 C22 16.3(2) 2_656 .
N1 Cd2 O5 Cd1 86.23(12) . .
O2 Cd2 O5 Cd1 -93.49(11) . .
O8 Cd2 O5 Cd1 6.64(9) 2_667 .
O1 Cd2 O5 Cd1 -64.20(17) . .
O6 Cd2 O5 Cd1 163.79(17) . .
O6 Cd2 O5 Cd1 -177.94(8) 2_656 .
O5 C22 O6 Cd2 -3.3(3) . .
C23 C22 O6 Cd2 173.2(2) . .
O5 C22 O6 Cd2 -142.9(4) . 2_656
C23 C22 O6 Cd2 33.5(6) . 2_656
N1 Cd2 O6 C22 115.22(19) . .
O2 Cd2 O6 C22 -81.79(19) . .
O5 Cd2 O6 C22 1.95(16) . .
O8 Cd2 O6 C22 30.7(2) 2_667 .
O1 Cd2 O6 C22 -125.42(18) . .
O6 Cd2 O6 C22 -161.0(3) 2_656 .
N1 Cd2 O6 Cd2 -83.74(11) . 2_656
O2 Cd2 O6 Cd2 79.26(11) . 2_656
O5 Cd2 O6 Cd2 162.99(17) . 2_656
O8 Cd2 O6 Cd2 -168.29(9) 2_667 2_656
O1 Cd2 O6 Cd2 35.62(19) . 2_656
O6 Cd2 O6 Cd2 0.0 2_656 2_656
O8 C19 O7 Cd1 -1.9(3) . 2_667
C20 C19 O7 Cd1 178.9(2) . 2_667
O8 C19 O7 Cd1 -143.6(3) . .
C20 C19 O7 Cd1 37.1(4) . .
O4 Cd1 O7 C19 -109.4(3) 1_556 .
N4 Cd1 O7 C19 43.1(3) 1_465 .
O7 Cd1 O7 C19 140.9(4) 2_667 .
O3 Cd1 O7 C19 -55.7(3) 1_556 .
C18 Cd1 O7 C19 -82.7(3) 1_556 .
O4 Cd1 O7 Cd1 109.72(10) 1_556 2_667
N4 Cd1 O7 Cd1 -97.75(11) 1_465 2_667
O7 Cd1 O7 Cd1 0.0 2_667 2_667
O3 Cd1 O7 Cd1 163.44(10) 1_556 2_667
C18 Cd1 O7 Cd1 136.43(11) 1_556 2_667
O7 C19 O8 Cd2 -86.8(5) . 2_667
C20 C19 O8 Cd2 92.5(5) . 2_667
